data_1545806
loop_
_publ_author_name
'Smith, Matthew D.'
'Jaffe, Adam'
'Dohner, Emma R.'
'Lindenberg, Aaron'
'Karunadasa, Hemamala I.'

_publ_section_title
;
 Structural Origins of Broadband Emission from Layered Pb--Br Hybrid
 Perovskites
;
_journal_name_full 'Chem. Sci.'
_journal_paper_doi 10.1039/C7SC01590A
_journal_year 2017
_chemical_formula_moiety '(Br4 Pb1), C8 H22 N2'
_chemical_formula_sum 'C8 H22 Br4 N2 Pb'
_chemical_formula_weight 673.10
_chemical_name_systematic 'octanediammonium tetrabromoplumbate'
_space_group_crystal_system monoclinic
_space_group_IT_number 14
_space_group_name_Hall '-P 2ybc'
_space_group_name_H-M_alt 'P 1 21/c 1'
_symmetry_space_group_name_Hall '-P 2ybc'
_symmetry_space_group_name_H-M 'P 1 21/c 1'
_atom_sites_solution_hydrogens geom
_audit_creation_date 2015-11-12
_audit_creation_method
;
Olex2 1.2
(compiled 2015.09.30 svn.r3233 for OlexSys, GUI svn.r5103)
;
_audit_update_record
;
2016-12-06 deposited with the CCDC.
2017-04-24 downloaded from the CCDC.
;
_cell_angle_alpha 90
_cell_angle_beta 104.340(6)
_cell_angle_gamma 90
_cell_formula_units_Z 2
_cell_length_a 13.807(3)
_cell_length_b 7.9891(14)
_cell_length_c 8.2769(14)
_cell_measurement_reflns_used 6235
_cell_measurement_temperature 298
_cell_measurement_theta_max 30.49
_cell_measurement_theta_min 2.970
_cell_volume 884.5(3)
_computing_cell_refinement 'SAINT v8.34A (Bruker, 2013)'
_computing_data_reduction 'SAINT v8.34A (Bruker, 2013)'
_computing_molecular_graphics 'Olex2 (Dolomanov et al., 2009)'
_computing_publication_material 'Olex2 (Dolomanov et al., 2009)'
_computing_structure_refinement 'XL (Sheldrick, 2008)'
_diffrn_ambient_temperature 298
_diffrn_measured_fraction_theta_full 0.999
_diffrn_measured_fraction_theta_max 1.000
_diffrn_measurement_device_type 'Bruker APEX-II CCD'
_diffrn_measurement_method '\f and \w scans'
_diffrn_radiation_type MoK\a
_diffrn_radiation_wavelength 0.71073
_diffrn_reflns_av_R_equivalents 0.0377
_diffrn_reflns_av_unetI/netI 0.0284
_diffrn_reflns_Laue_measured_fraction_full 0.999
_diffrn_reflns_Laue_measured_fraction_max 1.000
_diffrn_reflns_limit_h_max 19
_diffrn_reflns_limit_h_min -18
_diffrn_reflns_limit_k_max 11
_diffrn_reflns_limit_k_min -11
_diffrn_reflns_limit_l_max 11
_diffrn_reflns_limit_l_min -10
_diffrn_reflns_number 12418
_diffrn_reflns_point_group_measured_fraction_full 0.999
_diffrn_reflns_point_group_measured_fraction_max 1.000
_diffrn_reflns_theta_full 25.242
_diffrn_reflns_theta_max 30.506
_diffrn_reflns_theta_min 2.970
_diffrn_standards_number 0
_exptl_absorpt_coefficient_mu 18.551
_exptl_absorpt_correction_T_max 0.7461
_exptl_absorpt_correction_T_min 0.3635
_exptl_absorpt_correction_type multi-scan
_exptl_absorpt_process_details
;
SADABS-2014/2 (Bruker,2014/2) was used for absorption correction.
wR2(int) was 0.1278 before and 0.0503 after correction.
The Ratio of minimum to maximum transmission is 0.4872.
The \l/2 correction factor is 0.00150.
;
_exptl_crystal_colour 'clear colourless'
_exptl_crystal_colour_lustre clear
_exptl_crystal_colour_primary colourless
_exptl_crystal_density_diffrn 2.527
_exptl_crystal_description plate
_exptl_crystal_F_000 612
_exptl_crystal_preparation ', Luminescent'
_exptl_crystal_recrystallization_method 'Slow cooling from concentrated hydrobromic acid'
_exptl_crystal_size_max 0.05
_exptl_crystal_size_mid 0.03
_exptl_crystal_size_min 0.01
_refine_diff_density_max 1.442
_refine_diff_density_min -0.754
_refine_diff_density_rms 0.147
_refine_ls_extinction_method none
_refine_ls_goodness_of_fit_ref 1.046
_refine_ls_hydrogen_treatment constr
_refine_ls_matrix_type full
_refine_ls_number_parameters 90
_refine_ls_number_reflns 2706
_refine_ls_number_restraints 68
_refine_ls_restrained_S_all 1.050
_refine_ls_R_factor_all 0.0373
_refine_ls_R_factor_gt 0.0272
_refine_ls_shift/su_max 0.001
_refine_ls_shift/su_mean 0.000
_refine_ls_structure_factor_coef Fsqd
_refine_ls_weighting_details 'w=1/[\s^2^(Fo^2^)+(0.0393P)^2^+0.4830P] where P=(Fo^2^+2Fc^2^)/3'
_refine_ls_weighting_scheme calc
_refine_ls_wR_factor_gt 0.0694
_refine_ls_wR_factor_ref 0.0732
_reflns_Friedel_coverage 0.000
_reflns_number_gt 2216
_reflns_number_total 2706
_reflns_threshold_expression 'I > 2\s(I)'
_cod_data_source_file c7sc01590a2.cif
_cod_data_source_block p21c_2
_cod_database_code 1545806
_shelxl_version_number 2014-3
_shelx_space_group_comment
;
The symmetry employed for this shelxl refinement is uniquely defined
by the following loop, which should always be used as a source of
symmetry information in preference to the above space-group names.
They are only intended as comments.
;
_olex2_refinement_description
;
1. Fixed Uiso
 At 1.2 times of:
  All C(H,H) groups, All C(H,H,H,H) groups, All N(H,H,H,H,H,H) groups
2. Restrained distances
 C1A-C2
 1.54 with sigma of 0.01
 C4A-C3 \\sim C3-C4
 with sigma of 0.02
 C4-C4_$1 \\sim C4A-C4A_$1
 with sigma of 0.02
 C1-N1 \\sim N1-C1A
 with sigma of 0.02
 C1-C2 \\sim C2-C1A
 with sigma of 0.01
3. Rigid bond restraints
 N1, C1, C2, C3, C4, C4A
 with sigma for 1-2 distances of 0.01 and sigma for 1-3 distances of 0.01
4. Uiso/Uaniso restraints and constraints
N1 \\sim C1 \\sim C2 \\sim C1A: within 2A with sigma of 0.02 and sigma for
terminal atoms of 0.04
N1 \\sim C1 \\sim C2 \\sim C3 \\sim C4 \\sim C4A: within 2A with sigma of 0.04
and sigma for terminal atoms of 0.08
5. Others
 Sof(H1BD)=Sof(H1BE)=Sof(H1BF)=Sof(H2BC)=Sof(H2BD)=Sof(C1A)=Sof(H1AD)=
 Sof(H1AE)=1-FVAR(1)
 Sof(H1AA)=Sof(H1AB)=Sof(H1AC)=Sof(C1)=Sof(H1A)=Sof(H1B)=Sof(H2AA)=Sof(H2AB)=
 FVAR(1)
 Sof(H3BC)=Sof(H3BD)=Sof(C4A)=Sof(H4AA)=Sof(H4AB)=1-FVAR(2)
 Sof(H3AA)=Sof(H3AB)=Sof(C4)=Sof(H4A)=Sof(H4B)=FVAR(2)
6.a Secondary CH2 refined with riding coordinates:
 C1(H1A,H1B), C2(H2AA,H2AB), C2(H2BC,H2BD), C3(H3AA,H3AB), C3(H3BC,H3BD),
 C4(H4A,H4B), C4A(H4AA,H4AB), C1A(H1AD,H1AE)
6.b Me refined with riding coordinates:
 N1(H1AA,H1AB,H1AC), N1(H1BD,H1BE,H1BF)
;
_olex2_submission_special_instructions 'No special instructions were received'

loop_
_space_group_symop_operation_xyz
'x, y, z'
'-x, y+1/2, -z+1/2'
'-x, -y, -z'
'x, -y-1/2, z-1/2'

loop_
_atom_site_label
_atom_site_type_symbol
_atom_site_fract_x
_atom_site_fract_y
_atom_site_fract_z
_atom_site_U_iso_or_equiv
_atom_site_adp_type
_atom_site_occupancy
_atom_site_site_symmetry_order
_atom_site_calc_flag
_atom_site_refinement_flags_posn
_atom_site_refinement_flags_adp
_atom_site_refinement_flags_occupancy
_atom_site_disorder_assembly
_atom_site_disorder_group
Pb1 Pb 0.5000 1.0000 0.5000 0.03724(8) Uani 1 2 d S T P . .
Br1 Br 0.53599(4) 0.80948(6) 0.20908(5) 0.05534(13) Uani 1 1 d . . . . .
Br2 Br 0.71947(4) 1.06671(7) 0.61994(7) 0.06226(14) Uani 1 1 d . . . . .
N1 N 0.3093(4) -0.0231(5) 0.9844(7) 0.0636(11) Uani 1 1 d D U . . .
H1AA H 0.3637 0.0343 1.0343 0.076 Uiso 0.261(17) 1 calc R . . A 1
H1AB H 0.3009 -0.1080 1.0492 0.076 Uiso 0.261(17) 1 calc R . . A 1
H1AC H 0.3163 -0.0626 0.8874 0.076 Uiso 0.261(17) 1 calc R . . A 1
H1BD H 0.3681 0.0135 0.9731 0.076 Uiso 0.739(17) 1 calc R . . A 2
H1BE H 0.3028 0.0019 1.0859 0.076 Uiso 0.739(17) 1 calc R . . A 2
H1BF H 0.3058 -0.1336 0.9701 0.076 Uiso 0.739(17) 1 calc R . . A 2
C1 C 0.2196(9) 0.090(2) 0.954(3) 0.070(4) Uani 0.261(17) 1 d D U . A 1
H1A H 0.2127 0.1343 1.0600 0.084 Uiso 0.261(17) 1 calc R . . A 1
H1B H 0.2293 0.1833 0.8852 0.084 Uiso 0.261(17) 1 calc R . . A 1
C2 C 0.1277(6) 0.0002(8) 0.8720(14) 0.109(3) Uani 1 1 d D U . . .
H2AA H 0.0937 -0.0265 0.9581 0.131 Uiso 0.261(17) 1 calc R . . A 1
H2AB H 0.1484 -0.1055 0.8336 0.131 Uiso 0.261(17) 1 calc R . . A 1
H2BC H 0.1158 0.0375 0.9769 0.131 Uiso 0.739(17) 1 calc R . . A 2
H2BD H 0.1247 -0.1210 0.8686 0.131 Uiso 0.739(17) 1 calc R . . A 2
C3 C 0.0501(6) 0.0728(14) 0.7281(11) 0.123(3) Uani 1 1 d D U . . .
H3AA H 0.0674 0.1874 0.7087 0.148 Uiso 0.591(19) 1 calc R . . B 1
H3AB H -0.0145 0.0734 0.7548 0.148 Uiso 0.591(19) 1 calc R . . B 1
H3BC H 0.0498 0.1896 0.7598 0.148 Uiso 0.409(19) 1 calc R . . B 2
H3BD H -0.0113 0.0274 0.7474 0.148 Uiso 0.409(19) 1 calc R . . B 2
C4 C 0.0440(8) -0.031(2) 0.5711(15) 0.088(4) Uani 0.591(19) 1 d D U . B 1
H4A H 0.0341 -0.1481 0.5942 0.106 Uiso 0.591(19) 1 calc R . . B 1
H4B H 0.1061 -0.0214 0.5372 0.106 Uiso 0.591(19) 1 calc R . . B 1
C4A C 0.0244(15) 0.0844(19) 0.5354(19) 0.097(6) Uani 0.409(19) 1 d D U . B 2
H4AA H 0.0845 0.1041 0.4978 0.116 Uiso 0.409(19) 1 calc R . . B 2
H4AB H -0.0217 0.1761 0.4973 0.116 Uiso 0.409(19) 1 calc R . . B 2
C1A C 0.2275(5) 0.0585(12) 0.8571(14) 0.076(3) Uani 0.739(17) 1 d D U . A 2
H1AD H 0.2320 0.1790 0.8716 0.092 Uiso 0.739(17) 1 calc R . . A 2
H1AE H 0.2352 0.0327 0.7465 0.092 Uiso 0.739(17) 1 calc R . . A 2

loop_
_atom_site_aniso_label
_atom_site_aniso_U_11
_atom_site_aniso_U_22
_atom_site_aniso_U_33
_atom_site_aniso_U_23
_atom_site_aniso_U_13
_atom_site_aniso_U_12
Pb1 0.05274(13) 0.03129(11) 0.03004(11) -0.00098(7) 0.01469(8) -0.00141(8)
Br1 0.0752(3) 0.0476(2) 0.0467(2) -0.01857(18) 0.0216(2) -0.0011(2)
Br2 0.0578(3) 0.0633(3) 0.0691(3) 0.0016(2) 0.0221(2) -0.0049(2)
N1 0.061(3) 0.063(3) 0.064(3) 0.0047(19) 0.011(2) -0.0013(18)
C1 0.074(7) 0.085(9) 0.054(9) 0.011(8) 0.022(6) 0.022(6)
C2 0.085(5) 0.120(7) 0.119(6) 0.000(4) 0.019(4) 0.016(4)
C3 0.081(5) 0.170(8) 0.107(5) -0.029(6) 0.000(4) 0.032(5)
C4 0.055(6) 0.110(10) 0.103(7) -0.005(7) 0.027(6) 0.022(6)
C4A 0.062(10) 0.120(16) 0.106(7) -0.031(10) 0.016(8) -0.016(10)
C1A 0.075(5) 0.065(4) 0.086(6) 0.009(5) 0.015(4) -0.007(4)

loop_
_atom_type_symbol
_atom_type_description
_atom_type_scat_dispersion_real
_atom_type_scat_dispersion_imag
_atom_type_scat_source
C C 0.0033 0.0016 'International Tables Vol C Tables 4.2.6.8 and 6.1.1.4'
H H 0.0000 0.0000 'International Tables Vol C Tables 4.2.6.8 and 6.1.1.4'
Br Br -0.2901 2.4595 'International Tables Vol C Tables 4.2.6.8 and 6.1.1.4'
N N 0.0061 0.0033 'International Tables Vol C Tables 4.2.6.8 and 6.1.1.4'
Pb Pb -3.3944 10.1111 'International Tables Vol C Tables 4.2.6.8 and 6.1.1.4'

loop_
_geom_angle_atom_site_label_1
_geom_angle_atom_site_label_2
_geom_angle_atom_site_label_3
_geom_angle
_geom_angle_site_symmetry_1
_geom_angle_site_symmetry_3
Br1 Pb1 Br1 180.0 4_576 2_655
Br1 Pb1 Br1 90.471(13) 4_576 .
Br1 Pb1 Br1 89.529(13) 2_655 .
Br1 Pb1 Br1 90.471(13) 2_655 3_676
Br1 Pb1 Br1 89.529(13) 4_576 3_676
Br1 Pb1 Br1 180.0 3_676 .
Br1 Pb1 Br2 89.929(16) . 3_676
Br1 Pb1 Br2 86.892(16) 2_655 3_676
Br1 Pb1 Br2 93.108(15) 4_576 3_676
Br1 Pb1 Br2 90.071(16) 3_676 3_676
Br1 Pb1 Br2 90.070(16) . .
Br1 Pb1 Br2 86.892(15) 4_576 .
Br1 Pb1 Br2 93.108(15) 2_655 .
Br1 Pb1 Br2 89.930(16) 3_676 .
Br2 Pb1 Br2 180.0 3_676 .
Pb1 Br1 Pb1 148.208(18) 2_645 .
H1AA N1 H1AB 109.5 . .
H1AA N1 H1AC 109.5 . .
H1AB N1 H1AC 109.5 . .
H1BD N1 H1BE 109.5 . .
H1BD N1 H1BF 109.5 . .
H1BE N1 H1BF 109.5 . .
C1 N1 H1AA 109.5 . .
C1 N1 H1AB 109.5 . .
C1 N1 H1AC 109.5 . .
C1A N1 H1BD 109.5 . .
C1A N1 H1BE 109.5 . .
C1A N1 H1BF 109.5 . .
N1 C1 H1A 109.3 . .
N1 C1 H1B 109.3 . .
H1A C1 H1B 108.0 . .
C2 C1 N1 111.4(10) . .
C2 C1 H1A 109.3 . .
C2 C1 H1B 109.3 . .
C1 C2 H2AA 106.6 . .
C1 C2 H2AB 106.6 . .
C1 C2 C3 122.9(11) . .
H2AA C2 H2AB 106.6 . .
H2BC C2 H2BD 108.4 . .
C3 C2 H2AA 106.6 . .
C3 C2 H2AB 106.6 . .
C3 C2 H2BC 110.1 . .
C3 C2 H2BD 110.1 . .
C1A C2 H2BC 110.1 . .
C1A C2 H2BD 110.1 . .
C1A C2 C3 107.9(8) . .
C2 C3 H3AA 109.7 . .
C2 C3 H3AB 109.7 . .
C2 C3 H3BC 101.9 . .
C2 C3 H3BD 101.9 . .
C2 C3 C4 110.0(7) . .
C2 C3 C4A 140.7(11) . .
H3AA C3 H3AB 108.2 . .
H3BC C3 H3BD 104.7 . .
C4 C3 H3AA 109.7 . .
C4 C3 H3AB 109.7 . .
C4A C3 H3BC 101.9 . .
C4A C3 H3BD 101.9 . .
C3 C4 C4 109.8(11) . 3_556
C3 C4 H4A 109.7 . .
C3 C4 H4B 109.7 . .
C4 C4 H4A 109.7 3_556 .
C4 C4 H4B 109.7 3_556 .
H4A C4 H4B 108.2 . .
C3 C4A C4A 107.7(15) . 3_556
C3 C4A H4AA 110.2 . .
C3 C4A H4AB 110.2 . .
C4A C4A H4AA 110.2 3_556 .
C4A C4A H4AB 110.2 3_556 .
H4AA C4A H4AB 108.5 . .
N1 C1A H1AD 109.4 . .
N1 C1A H1AE 109.4 . .
C2 C1A N1 111.1(7) . .
C2 C1A H1AD 109.4 . .
C2 C1A H1AE 109.4 . .
H1AD C1A H1AE 108.0 . .

loop_
_geom_bond_atom_site_label_1
_geom_bond_atom_site_label_2
_geom_bond_distance
_geom_bond_site_symmetry_2
Pb1 Br1 2.9881(6) 4_576
Pb1 Br1 2.9924(5) .
Pb1 Br1 2.9881(6) 2_655
Pb1 Br1 2.9924(5) 3_676
Pb1 Br2 2.9936(7) .
Pb1 Br2 2.9936(7) 3_676
Br1 Pb1 2.9881(6) 2_645
N1 H1AA 0.8900 .
N1 H1AB 0.8900 .
N1 H1AC 0.8900 .
N1 H1BD 0.8900 .
N1 H1BE 0.8900 .
N1 H1BF 0.8900 .
N1 C1 1.502(15) .
N1 C1A 1.490(9) .
C1 H1A 0.9700 .
C1 H1B 0.9700 .
C1 C2 1.469(12) .
C2 H2AA 0.9700 .
C2 H2AB 0.9700 .
C2 H2BC 0.9700 .
C2 H2BD 0.9700 .
C2 C3 1.507(12) .
C2 C1A 1.487(8) .
C3 H3AA 0.9700 .
C3 H3AB 0.9700 .
C3 H3BC 0.9700 .
C3 H3BD 0.9700 .
C3 C4 1.527(14) .
C3 C4A 1.548(16) .
C4 C4 1.55(2) 3_556
C4 H4A 0.9700 .
C4 H4B 0.9700 .
C4A C4A 1.56(2) 3_556
C4A H4AA 0.9700 .
C4A H4AB 0.9700 .
C1A H1AD 0.9700 .
C1A H1AE 0.9700 .

loop_
_geom_torsion_atom_site_label_1
_geom_torsion_atom_site_label_2
_geom_torsion_atom_site_label_3
_geom_torsion_atom_site_label_4
_geom_torsion
_geom_torsion_site_symmetry_4
N1 C1 C2 C3 -135.7(13) .
N1 C1 C2 C1A -63.0(12) .
C1 N1 C1A C2 -62.3(10) .
C1 C2 C3 C4 115.0(15) .
C1 C2 C3 C4A 87.8(19) .
C1 C2 C1A N1 63.6(12) .
C2 C3 C4 C4 173.6(14) 3_556
C2 C3 C4A C4A 79(3) 3_556
C3 C2 C1A N1 -173.7(8) .
C4 C3 C4A C4A 34.2(12) 3_556
C4A C3 C4 C4 -34.9(12) 3_556
C1A N1 C1 C2 64.0(10) .
C1A C2 C3 C4 80.5(12) .
C1A C2 C3 C4A 53.3(18) .
